data_7150634
loop_
_publ_author_name
'Ayats, Carles'
'Soley, Roger'
'Albericio, Fernando'
'\'Alvarez, Mercedes'

_publ_section_title
;
 Synthesis of the pyrrolo[2,3-c]carbazole core of the dictyodendrins
;
_journal_issue 5
_journal_name_full 'Organic &amp; Biomolecular Chemistry'
_journal_page_first 860
_journal_page_last 862
_journal_paper_doi 10.1039/b822933n
_journal_volume 7
_journal_year 2009
_chemical_formula_moiety '0.9(C25 H22 Br1 N O4 S) 0.1(C25 H21 Br2 N O4 S)'
_chemical_formula_sum 'C25 H21.9 Br1.1 N O4 S'
_chemical_formula_weight 520.30
_chemical_name_systematic
;
?
;
_space_group_IT_number 14
_symmetry_cell_setting monoclinic
_symmetry_space_group_name_Hall '-P 2yn'
_symmetry_space_group_name_H-M 'P 1 21/n 1'
_atom_sites_solution_hydrogens geom
_atom_sites_solution_primary direct
_atom_sites_solution_secondary difmap
_audit_creation_method SHELXL-97
_cell_angle_alpha 90.00
_cell_angle_beta 112.18(3)
_cell_angle_gamma 90.00
_cell_formula_units_Z 4
_cell_length_a 11.180(7)
_cell_length_b 17.516(8)
_cell_length_c 13.175(7)
_cell_measurement_reflns_used 1922
_cell_measurement_temperature 293(2)
_cell_measurement_theta_max 7455
_cell_measurement_theta_min 24298
_cell_volume 2389(2)
_computing_cell_refinement AUTOMAR
_computing_data_collection MARXDS
_computing_data_reduction MARSCALE
_computing_molecular_graphics 'ORTEP (Brueggermann and Smith, 1990)'
_computing_publication_material 'PLATON (Spek, 1990)'
_computing_structure_refinement 'SHELXL-97 (Sheldrick, 1997)'
_computing_structure_solution 'SHELXS-97 (Sheldrick, 1997)'
_diffrn_ambient_temperature 293(2)
_diffrn_measured_fraction_theta_full 0.985
_diffrn_measured_fraction_theta_max 0.852
_diffrn_measurement_device_type 'MAR345 with image plate detector'
_diffrn_measurement_method 'phi scan'
_diffrn_radiation_monochromator graphite
_diffrn_radiation_source 'fine-focus sealed tube'
_diffrn_radiation_type MoK\a
_diffrn_radiation_wavelength 0.71073
_diffrn_reflns_av_R_equivalents 0.0544
_diffrn_reflns_av_sigmaI/netI 0.0435
_diffrn_reflns_limit_h_max 16
_diffrn_reflns_limit_h_min -16
_diffrn_reflns_limit_k_max 23
_diffrn_reflns_limit_k_min -26
_diffrn_reflns_limit_l_max 19
_diffrn_reflns_limit_l_min -19
_diffrn_reflns_number 24156
_diffrn_reflns_theta_full 25.00
_diffrn_reflns_theta_max 32.33
_diffrn_reflns_theta_min 2.86
_diffrn_standards_number 0
_exptl_absorpt_coefficient_mu 2.006
_exptl_absorpt_correction_T_max 0.82
_exptl_absorpt_correction_T_min 0.79
_exptl_absorpt_correction_type empirical
_exptl_absorpt_process_details SADABS
_exptl_crystal_colour colourless
_exptl_crystal_density_diffrn 1.447
_exptl_crystal_density_method 'not measured'
_exptl_crystal_description prism
_exptl_crystal_F_000 1062
_exptl_crystal_size_max 0.2
_exptl_crystal_size_mid 0.1
_exptl_crystal_size_min 0.1
_refine_diff_density_max 0.445
_refine_diff_density_min -0.339
_refine_diff_density_rms 0.061
_refine_ls_extinction_coef 0.0104(13)
_refine_ls_extinction_expression Fc^*^=kFc[1+0.001xFc^2^\l^3^/sin(2\q)]^-1/4^
_refine_ls_extinction_method SHELXL
_refine_ls_goodness_of_fit_ref 1.015
_refine_ls_hydrogen_treatment constr
_refine_ls_matrix_type full
_refine_ls_number_parameters 299
_refine_ls_number_reflns 7270
_refine_ls_number_restraints 3
_refine_ls_restrained_S_all 1.016
_refine_ls_R_factor_all 0.1179
_refine_ls_R_factor_gt 0.0560
_refine_ls_shift/su_max 0.001
_refine_ls_shift/su_mean 0.000
_refine_ls_structure_factor_coef Fsqd
_refine_ls_weighting_details 'calc w=1/[\s^2^(Fo^2^)+(0.0874P)^2^+0.0000P] where P=(Fo^2^+2Fc^2^)/3'
_refine_ls_weighting_scheme calc
_refine_ls_wR_factor_gt 0.1514
_refine_ls_wR_factor_ref 0.1857
_reflns_number_gt 3503
_reflns_number_total 7270
_reflns_threshold_expression >2sigma(I)
_cod_data_source_file b822933n.txt
_cod_data_source_block camm66a
_cod_depositor_comments
;
The following automatic conversions were performed:
'_symmetry_cell_setting' value 'MONOCLINIC' changed to 'monoclinic'
according to '/home/saulius/struct/CIF-dictionaries/cif_core.dic'
dictionary named 'cif_core.dic' version 2.4.1 from 2010-06-29.

Automatic conversion script
Id: cif_fix_enum 1527 2010-12-29 10:47:43Z saulius 
;
_cod_original_sg_symbol_H-M P21/n
_cod_original_formula_sum 'C25 H21.90 Br1.10 N O4 S'
_cod_database_code 7150634

loop_
_symmetry_equiv_pos_as_xyz
'x, y, z'
'-x+1/2, y+1/2, -z+1/2'
'-x, -y, -z'
'x-1/2, -y-1/2, z-1/2'

loop_
_atom_site_label
_atom_site_type_symbol
_atom_site_fract_x
_atom_site_fract_y
_atom_site_fract_z
_atom_site_U_iso_or_equiv
_atom_site_adp_type
_atom_site_occupancy
_atom_site_symmetry_multiplicity
_atom_site_calc_flag
_atom_site_refinement_flags
_atom_site_disorder_assembly
_atom_site_disorder_group
Br1 Br 0.38292(4) 0.15841(2) 0.51666(3) 0.09380(19) Uani 1 1 d . . .
Br2 Br 0.2255(3) 0.38442(18) 0.6109(2) 0.0753(7) Uani 0.10 1 d P . .
S S 0.26669(9) 0.39503(5) 0.21294(7) 0.0864(3) Uani 1 1 d . . .
O1 O 0.2703(2) 0.31309(15) 0.21898(19) 0.0936(6) Uani 1 1 d . . .
O2 O 0.1704(3) 0.43169(16) 0.1228(2) 0.1058(8) Uani 1 1 d . . .
O3 O 0.4583(2) 0.31157(15) 0.4616(2) 0.0955(6) Uani 1 1 d U . .
O4 O -0.2616(2) 0.21587(16) 0.3511(2) 0.1059(7) Uani 1 1 d . . .
N1 N 0.2484(3) 0.42620(15) 0.3257(2) 0.0845(7) Uani 1 1 d . . .
C1 C 0.4168(4) 0.4278(2) 0.2202(3) 0.0890(9) Uani 1 1 d . . .
C2 C 0.5253(4) 0.3818(2) 0.2661(3) 0.0915(9) Uani 1 1 d . . .
H2 H 0.5185 0.3356 0.2981 0.110 Uiso 1 1 calc R . .
C3 C 0.6428(4) 0.4042(2) 0.2645(3) 0.1024(11) Uani 1 1 d . . .
H3 H 0.7148 0.3730 0.2955 0.123 Uiso 1 1 calc R . .
C4 C 0.6540(5) 0.4732(3) 0.2164(4) 0.1120(12) Uani 1 1 d U . .
C5 C 0.5450(6) 0.5192(3) 0.1709(5) 0.1498(19) Uani 1 1 d U . .
H5 H 0.5512 0.5658 0.1394 0.180 Uiso 1 1 calc R . .
C6 C 0.4278(5) 0.4957(3) 0.1725(4) 0.1176(13) Uani 1 1 d . . .
H6 H 0.3553 0.5263 0.1407 0.141 Uiso 1 1 calc R . .
C7 C 0.7827(6) 0.4965(4) 0.2105(5) 0.156(2) Uani 1 1 d . . .
H7A H 0.7736 0.5452 0.1749 0.235 Uiso 1 1 calc R . .
H7B H 0.8084 0.4590 0.1695 0.235 Uiso 1 1 calc R . .
H7C H 0.8473 0.4999 0.2833 0.235 Uiso 1 1 calc R . .
C8 C 0.1919(3) 0.4969(2) 0.3338(3) 0.0844(8) Uani 1 1 d . . .
C9 C 0.1621(4) 0.5610(2) 0.2662(4) 0.1020(11) Uani 1 1 d . . .
H9 H 0.1780 0.5617 0.2019 0.122 Uiso 1 1 calc R . .
C10 C 0.1084(5) 0.6236(3) 0.2966(5) 0.1279(16) Uani 1 1 d . . .
H10 H 0.0879 0.6669 0.2525 0.154 Uiso 1 1 calc R . .
C11 C 0.0848(5) 0.6223(3) 0.3926(5) 0.1315(17) Uani 1 1 d . . .
H11 H 0.0482 0.6650 0.4113 0.158 Uiso 1 1 calc R . .
C12 C 0.1142(4) 0.5593(3) 0.4617(4) 0.1182(14) Uani 1 1 d . . .
H12 H 0.0977 0.5592 0.5259 0.142 Uiso 1 1 calc R . .
C13 C 0.1689(3) 0.4964(2) 0.4318(3) 0.0913(9) Uani 1 1 d . . .
C14 C 0.2132(3) 0.4244(2) 0.4829(3) 0.0918(9) Uani 1 1 d U . .
H14 H 0.2102 0.4087 0.5493 0.110 Uiso 0.90 1 calc PR . .
C15 C 0.2604(3) 0.38225(19) 0.4194(3) 0.0797(7) Uani 1 1 d U . .
C16 C 0.3297(3) 0.3098(2) 0.4483(2) 0.0793(7) Uani 1 1 d U . .
C17 C 0.5375(5) 0.3652(3) 0.5410(4) 0.1268(15) Uani 1 1 d . . .
H17A H 0.6245 0.3625 0.5439 0.190 Uiso 1 1 calc R . .
H17B H 0.5365 0.3531 0.6118 0.190 Uiso 1 1 calc R . .
H17C H 0.5044 0.4158 0.5205 0.190 Uiso 1 1 calc R . .
C18 C 0.2754(3) 0.24514(19) 0.4611(2) 0.0791(8) Uani 1 1 d . . .
C19 C 0.1344(3) 0.23324(18) 0.4317(3) 0.0789(8) Uani 1 1 d . . .
C20 C 0.0457(3) 0.2544(2) 0.3288(3) 0.0878(9) Uani 1 1 d . . .
H20 H 0.0751 0.2737 0.2765 0.105 Uiso 1 1 calc R . .
C21 C -0.0844(3) 0.2471(2) 0.3040(3) 0.0884(9) Uani 1 1 d . . .
H21 H -0.1425 0.2613 0.2350 0.106 Uiso 1 1 calc R . .
C22 C -0.1304(3) 0.2188(2) 0.3814(3) 0.0844(8) Uani 1 1 d . . .
C23 C -0.0432(3) 0.19634(19) 0.4831(2) 0.0799(8) Uani 1 1 d . . .
H23 H -0.0728 0.1768 0.5350 0.096 Uiso 1 1 calc R . .
C24 C 0.0879(3) 0.2031(2) 0.5075(3) 0.0872(9) Uani 1 1 d . . .
H24 H 0.1460 0.1873 0.5756 0.105 Uiso 1 1 calc R . .
C25 C -0.3119(4) 0.1928(3) 0.4334(4) 0.1243(14) Uani 1 1 d . . .
H25A H -0.4046 0.1933 0.4019 0.186 Uiso 1 1 calc R . .
H25B H -0.2821 0.2277 0.4941 0.186 Uiso 1 1 calc R . .
H25C H -0.2822 0.1423 0.4587 0.186 Uiso 1 1 calc R . .

loop_
_atom_site_aniso_label
_atom_site_aniso_U_11
_atom_site_aniso_U_22
_atom_site_aniso_U_33
_atom_site_aniso_U_23
_atom_site_aniso_U_13
_atom_site_aniso_U_12
Br1 0.0921(3) 0.0902(3) 0.0956(3) 0.00650(16) 0.0314(2) 0.00963(16)
Br2 0.0824(17) 0.0724(17) 0.0734(15) -0.0091(12) 0.0318(13) 0.0032(13)
S 0.0885(5) 0.0801(5) 0.0854(5) -0.0020(4) 0.0268(4) -0.0035(4)
O1 0.0999(16) 0.0828(15) 0.0969(15) -0.0064(12) 0.0359(13) -0.0091(13)
O2 0.1045(17) 0.1062(18) 0.0936(15) 0.0038(13) 0.0226(13) 0.0022(14)
O3 0.0809(11) 0.0955(16) 0.1069(16) 0.0022(13) 0.0316(12) 0.0019(12)
O4 0.0881(15) 0.116(2) 0.1082(17) 0.0059(15) 0.0311(13) -0.0040(14)
N1 0.0887(17) 0.0751(16) 0.0876(15) 0.0012(13) 0.0310(13) 0.0055(13)
C1 0.095(2) 0.083(2) 0.0875(18) 0.0015(16) 0.0321(17) -0.0043(18)
C2 0.096(2) 0.089(2) 0.090(2) 0.0029(17) 0.0373(18) -0.0019(19)
C3 0.105(3) 0.102(3) 0.098(2) -0.002(2) 0.035(2) -0.007(2)
C4 0.115(3) 0.110(3) 0.113(3) -0.009(2) 0.045(2) -0.020(2)
C5 0.141(4) 0.123(4) 0.188(5) 0.028(4) 0.065(4) 0.000(3)
C6 0.118(3) 0.101(3) 0.136(3) 0.014(3) 0.050(3) 0.002(3)
C7 0.148(5) 0.165(5) 0.172(5) 0.000(4) 0.078(4) -0.028(4)
C8 0.0778(18) 0.078(2) 0.088(2) -0.0014(15) 0.0211(15) 0.0014(15)
C9 0.102(3) 0.086(2) 0.108(2) 0.0047(19) 0.029(2) 0.007(2)
C10 0.128(4) 0.096(3) 0.141(4) -0.008(3) 0.029(3) 0.010(3)
C11 0.117(3) 0.107(4) 0.155(5) -0.021(3) 0.034(3) 0.005(3)
C12 0.115(3) 0.102(3) 0.130(3) -0.019(3) 0.036(3) 0.004(2)
C13 0.084(2) 0.087(2) 0.095(2) -0.0080(17) 0.0242(17) -0.0027(17)
C14 0.088(2) 0.091(2) 0.091(2) -0.0067(16) 0.0283(16) 0.0014(17)
C15 0.0752(18) 0.0752(19) 0.0802(17) -0.0014(13) 0.0197(13) -0.0026(14)
C16 0.0752(12) 0.0791(18) 0.0755(16) -0.0017(14) 0.0195(14) -0.0020(15)
C17 0.108(3) 0.139(4) 0.125(3) -0.010(3) 0.034(3) -0.018(3)
C18 0.0738(16) 0.084(2) 0.0753(15) 0.0021(14) 0.0235(14) 0.0011(15)
C19 0.0749(17) 0.0748(19) 0.0822(17) -0.0008(14) 0.0243(14) -0.0023(14)
C20 0.0817(19) 0.094(2) 0.0830(18) 0.0078(16) 0.0256(15) -0.0007(16)
C21 0.0784(19) 0.099(2) 0.0790(18) 0.0033(16) 0.0192(15) 0.0058(17)
C22 0.0797(19) 0.085(2) 0.0849(19) -0.0017(16) 0.0268(16) -0.0043(15)
C23 0.0797(18) 0.083(2) 0.0744(16) 0.0015(14) 0.0255(14) -0.0052(15)
C24 0.084(2) 0.087(2) 0.0850(19) 0.0043(16) 0.0254(16) -0.0011(16)
C25 0.101(3) 0.143(4) 0.131(3) -0.001(3) 0.047(3) -0.009(3)

loop_
_atom_type_symbol
_atom_type_description
_atom_type_scat_dispersion_real
_atom_type_scat_dispersion_imag
_atom_type_scat_source
C C 0.0033 0.0016 'International Tables Vol C Tables 4.2.6.8 and 6.1.1.4'
H H 0.0000 0.0000 'International Tables Vol C Tables 4.2.6.8 and 6.1.1.4'
Br Br -0.2901 2.4595 'International Tables Vol C Tables 4.2.6.8 and 6.1.1.4'
N N 0.0061 0.0033 'International Tables Vol C Tables 4.2.6.8 and 6.1.1.4'
O O 0.0106 0.0060 'International Tables Vol C Tables 4.2.6.8 and 6.1.1.4'
S S 0.1246 0.1234 'International Tables Vol C Tables 4.2.6.8 and 6.1.1.4'

loop_
_geom_angle_atom_site_label_1
_geom_angle_atom_site_label_2
_geom_angle_atom_site_label_3
_geom_angle
_geom_angle_site_symmetry_1
_geom_angle_site_symmetry_3
_geom_angle_publ_flag
O2 S O1 119.64(15) . . ?
O2 S N1 106.72(17) . . ?
O1 S N1 106.76(15) . . ?
O2 S C1 107.91(18) . . ?
O1 S C1 108.64(16) . . ?
N1 S C1 106.45(16) . . ?
C16 O3 C17 115.6(3) . . ?
C22 O4 C25 117.8(3) . . ?
C8 N1 C15 108.0(3) . . ?
C8 N1 S 124.3(2) . . ?
C15 N1 S 126.5(2) . . ?
C6 C1 C2 119.2(4) . . ?
C6 C1 S 120.8(3) . . ?
C2 C1 S 119.8(3) . . ?
C3 C2 C1 120.6(4) . . ?
C3 C2 H2 119.7 . . ?
C1 C2 H2 119.7 . . ?
C2 C3 C4 120.2(4) . . ?
C2 C3 H3 119.9 . . ?
C4 C3 H3 119.9 . . ?
C3 C4 C5 118.9(5) . . ?
C3 C4 C7 120.3(5) . . ?
C5 C4 C7 120.8(5) . . ?
C6 C5 C4 120.1(5) . . ?
C6 C5 H5 119.9 . . ?
C4 C5 H5 119.9 . . ?
C1 C6 C5 121.0(5) . . ?
C1 C6 H6 119.5 . . ?
C5 C6 H6 119.5 . . ?
C4 C7 H7A 109.5 . . ?
C4 C7 H7B 109.5 . . ?
H7A C7 H7B 109.5 . . ?
C4 C7 H7C 109.5 . . ?
H7A C7 H7C 109.5 . . ?
H7B C7 H7C 109.5 . . ?
C9 C8 C13 120.5(4) . . ?
C9 C8 N1 131.7(4) . . ?
C13 C8 N1 107.8(3) . . ?
C10 C9 C8 118.7(5) . . ?
C10 C9 H9 120.6 . . ?
C8 C9 H9 120.6 . . ?
C9 C10 C11 120.3(5) . . ?
C9 C10 H10 119.8 . . ?
C11 C10 H10 119.8 . . ?
C10 C11 C12 122.2(5) . . ?
C10 C11 H11 118.9 . . ?
C12 C11 H11 118.9 . . ?
C13 C12 C11 117.6(5) . . ?
C13 C12 H12 121.2 . . ?
C11 C12 H12 121.2 . . ?
C12 C13 C8 120.6(4) . . ?
C12 C13 C14 132.7(4) . . ?
C8 C13 C14 106.7(3) . . ?
C15 C14 C13 109.6(3) . . ?
C15 C14 Br2 117.3(3) . . ?
C13 C14 Br2 133.0(3) . . ?
C15 C14 H14 125.2 . . ?
C13 C14 H14 125.2 . . ?
Br2 C14 H14 8.4 . . ?
C14 C15 N1 108.0(3) . . ?
C14 C15 C16 127.0(3) . . ?
N1 C15 C16 124.4(3) . . ?
C18 C16 O3 120.5(3) . . ?
C18 C16 C15 123.5(3) . . ?
O3 C16 C15 116.0(3) . . ?
O3 C17 H17A 109.5 . . ?
O3 C17 H17B 109.5 . . ?
H17A C17 H17B 109.5 . . ?
O3 C17 H17C 109.5 . . ?
H17A C17 H17C 109.5 . . ?
H17B C17 H17C 109.5 . . ?
C16 C18 C19 125.3(3) . . ?
C16 C18 Br1 118.5(2) . . ?
C19 C18 Br1 116.2(2) . . ?
C24 C19 C20 118.6(3) . . ?
C24 C19 C18 120.8(3) . . ?
C20 C19 C18 120.6(3) . . ?
C21 C20 C19 120.5(3) . . ?
C21 C20 H20 119.8 . . ?
C19 C20 H20 119.8 . . ?
C20 C21 C22 120.7(3) . . ?
C20 C21 H21 119.7 . . ?
C22 C21 H21 119.7 . . ?
O4 C22 C23 123.9(3) . . ?
O4 C22 C21 116.8(3) . . ?
C23 C22 C21 119.3(3) . . ?
C24 C23 C22 119.9(3) . . ?
C24 C23 H23 120.1 . . ?
C22 C23 H23 120.1 . . ?
C23 C24 C19 121.1(3) . . ?
C23 C24 H24 119.5 . . ?
C19 C24 H24 119.5 . . ?
O4 C25 H25A 109.5 . . ?
O4 C25 H25B 109.5 . . ?
H25A C25 H25B 109.5 . . ?
O4 C25 H25C 109.5 . . ?
H25A C25 H25C 109.5 . . ?
H25B C25 H25C 109.5 . . ?

loop_
_geom_bond_atom_site_label_1
_geom_bond_atom_site_label_2
_geom_bond_distance
_geom_bond_site_symmetry_2
_geom_bond_publ_flag
Br1 C18 1.904(3) . ?
Br2 C14 1.783(5) . ?
S O2 1.420(3) . ?
S O1 1.437(3) . ?
S N1 1.666(3) . ?
S C1 1.742(4) . ?
O3 C16 1.381(4) . ?
O3 C17 1.436(5) . ?
O4 C22 1.368(4) . ?
O4 C25 1.455(5) . ?
N1 C8 1.412(4) . ?
N1 C15 1.418(4) . ?
C1 C6 1.372(6) . ?
C1 C2 1.390(5) . ?
C2 C3 1.378(5) . ?
C2 H2 0.9300 . ?
C3 C4 1.393(6) . ?
C3 H3 0.9300 . ?
C4 C5 1.394(7) . ?
C4 C7 1.525(7) . ?
C5 C6 1.381(7) . ?
C5 H5 0.9300 . ?
C6 H6 0.9300 . ?
C7 H7A 0.9600 . ?
C7 H7B 0.9600 . ?
C7 H7C 0.9600 . ?
C8 C9 1.393(5) . ?
C8 C13 1.408(5) . ?
C9 C10 1.379(6) . ?
C9 H9 0.9300 . ?
C10 C11 1.385(7) . ?
C10 H10 0.9300 . ?
C11 C12 1.389(7) . ?
C11 H11 0.9300 . ?
C12 C13 1.387(6) . ?
C12 H12 0.9300 . ?
C13 C14 1.428(5) . ?
C14 C15 1.362(5) . ?
C14 H14 0.9300 . ?
C15 C16 1.460(5) . ?
C16 C18 1.326(5) . ?
C17 H17A 0.9600 . ?
C17 H17B 0.9600 . ?
C17 H17C 0.9600 . ?
C18 C19 1.489(5) . ?
C19 C24 1.391(5) . ?
C19 C20 1.394(5) . ?
C20 C21 1.371(5) . ?
C20 H20 0.9300 . ?
C21 C22 1.395(5) . ?
C21 H21 0.9300 . ?
C22 C23 1.383(4) . ?
C23 C24 1.383(5) . ?
C23 H23 0.9300 . ?
C24 H24 0.9300 . ?
C25 H25A 0.9600 . ?
C25 H25B 0.9600 . ?
C25 H25C 0.9600 . ?
